data_4509268
loop_
_publ_author_name
'Fujii, Kotaro'
'Ashida, Yasunari'
'Uekusa, Hidehiro'
'Hirano, Shinya'
'Toyota, Shinji'
'Toda, Fumio'
'Pan, Zhigang'
'Harris, Kenneth D. M.'

_publ_section_title
;
 Vapour Induced Crystalline Transformation Investigated byab initioPowder
 X-ray Diffraction Analysis
;
_journal_issue 2
_journal_name_full 'Crystal Growth &amp; Design'
_journal_page_first 1201
_journal_paper_doi 10.1021/cg801142p
_journal_volume 9
_journal_year 2009
_chemical_formula_moiety 'C6 H7 N O, C9 H6 O6, H2 O'
_chemical_formula_sum 'C15 H15 N O8'
_chemical_formula_weight 337.28
_chemical_name_common
;
hydrate of 5-methyl-2-pyridone and trimesic acid
;
_chemical_name_systematic ' ?'
_space_group_IT_number 2
_symmetry_cell_setting triclinic
_symmetry_space_group_name_Hall '-P 1'
_symmetry_space_group_name_H-M 'P -1'
_audit_creation_date 2008-06-24T18:40
_audit_creation_method 'from EXP file using GSAS2CIF'
_audit_update_record ' 2008-06-24T18:40  Initial CIF as created by GSAS2CIF'
_cell_angle_alpha 107.9097(15)
_cell_angle_beta 97.7465(14)
_cell_angle_gamma 88.0882(10)
_cell_formula_units_Z 2
_cell_length_a 10.54226(20)
_cell_length_b 10.94869(29)
_cell_length_c 7.09935(10)
_cell_volume 772.58(3)
_computing_molecular_graphics 'Mercury (CCDC)'
_computing_publication_material 'GSAS (A.C. Larson and R.B. Von Dreele 2000)'
_computing_structure_refinement GSAS
_diffrn_radiation_polarisn_ratio 0.9
_diffrn_radiation_probe x-ray
_diffrn_radiation_wavelength 1.2368
_exptl_absorpt_correction_T_max 0.73545
_exptl_absorpt_correction_T_min 0.73110
_exptl_absorpt_process_details
;   GSAS Absorption/surface roughness correction: function number 0
 Debye-Scherrer absorption correction
Term (= MU.r/wave) =     0.15000    
Correction is not refined.
;
_exptl_crystal_colour white
_pd_block_id 2008-06-24T18:40|TODA1|Kotaro_Fujii|BL19B2
_pd_calc_method 'Rietveld Refinement'
_pd_instr_location ' ?'
_pd_meas_2theta_range_inc 0.01
_pd_meas_2theta_range_max 70.0
_pd_meas_2theta_range_min 5.0
_pd_meas_number_of_points 6501
_pd_phase_name 'from C:/data/powder/sp8_19B2_20060313/toda1/gsas/toda1_060320_RRR_'
_pd_proc_2theta_range_inc 0.01
_pd_proc_2theta_range_max 69.99673
_pd_proc_2theta_range_min 4.99673
_pd_proc_info_datetime 2008-06-24T18:40:15
_pd_proc_info_excluded_regions ' ?'
_pd_proc_ls_background_function
;   GSAS Background function number 1 with 30 terms.
 Shifted Chebyshev function of 1st kind
      1:    6390.06     2:   -2786.61     3:    604.316     4:    330.390    
      5:   -620.791     6:    41.6928     7:    255.789     8:   -391.699    
      9:    122.397    10:    252.622    11:   -273.294    12:    145.352    
     13:    8.52929    14:   -201.574    15:    143.405    16:   -61.6304    
     17:   -45.9863    18:    33.7409    19:   -42.6375    20:    43.4506    
     21:    16.7749    22:   -65.1150    23:    43.5639    24:    47.2818    
     25:   -91.8905    26:    20.0581    27:    41.0822    28:   -43.6528    
     29:    48.2281    30:   -48.5181    
;
_pd_proc_ls_peak_cutoff 0.00100
_pd_proc_ls_pref_orient_corr
;   March-Dollase
 AXIS  1 Ratio=   0.98087  h= 1.000  k= 0.000  l= 0.000
 Prefered orientation correction range: Min=   0.97145, Max=   1.05964
;
_pd_proc_ls_profile_function
;
 CW Profile function number 2 with  18 terms
 Profile coefficients for Simpson's rule integration of pseudovoigt function
 C.J. Howard (1982). J. Appl. Cryst.,15,615-620.
 P. Thompson, D.E. Cox & J.B. Hastings (1987). J. Appl. Cryst.,20,79-83.
 Peak tails are ignored  where the intensity is below 0.0010 times the peak
   Aniso. broadening axis   0.0   0.0   1.0
;
_pd_proc_ls_prof_R_factor 0.0353
_pd_proc_ls_prof_wR_expected 0.0106
_pd_proc_ls_prof_wR_factor 0.0517
_pd_proc_number_of_points 6501
_pd_spec_mounting ' ?'
_refine_ls_goodness_of_fit_all 4.91
_refine_ls_matrix_type full
_refine_ls_number_parameters 126
_refine_ls_number_restraints 113
_refine_ls_R_Fsqd_factor 0.08028
_refine_ls_shift/su_max 0.12
_refine_ls_shift/su_mean 0.01
_refine_ls_weighting_scheme sigma
_reflns_d_resolution_high 1.078
_reflns_d_resolution_low 10.446
_reflns_limit_h_max 10
_reflns_limit_h_min 0
_reflns_limit_k_max 10
_reflns_limit_k_min -10
_reflns_limit_l_max 6
_reflns_limit_l_min -6
_reflns_number_total 1302
_cod_data_source_file cg801142psup1.cif
_cod_data_source_block TODA1_publ
_cod_depositor_comments
;
The following automatic conversions were performed:

'_geom_bond_publ_flag' value 'N' changed to 'n' according to
/home/saulius/struct/CIF-dictionaries/cif_core.dic dictionary named
'cif_core.dic' version 2.4.2 from 2011-04-26 (134
times).

'_geom_angle_publ_flag' value 'N' changed to 'n' according
to /home/saulius/struct/CIF-dictionaries/cif_core.dic dictionary
named 'cif_core.dic' version 2.4.2 from 2011-04-26 (57 times).

Automatic conversion script
Id: cif_fix_values 1891 2012-01-12 08:04:46Z andrius 
;
_cod_original_cell_volume 772.583(28)
_cod_database_code 4509268
_gsas_exptl_extinct_corr_t_min 1.00000
_gsas_exptl_extinct_corr_t_max 1.00000

loop_
_symmetry_equiv_pos_site_id
_symmetry_equiv_pos_as_xyz
1 +x,+y,+z
-1 -x,-y,-z

loop_
_atom_site_type_symbol
_atom_site_label
_atom_site_fract_x
_atom_site_fract_y
_atom_site_fract_z
_atom_site_occupancy
_atom_site_thermal_displace_type
_atom_site_U_iso_or_equiv
_atom_site_symmetry_multiplicity
C C1 0.7826(6) 0.7040(4) -0.0008(5) 1.0 Uiso 0.0362(5) 2
C C6 0.8855(5) 0.7896(5) 0.0610(5) 1.0 Uiso 0.0362(5) 2
C C5 0.8678(5) 0.9174(5) 0.1663(5) 1.0 Uiso 0.0362(5) 2
C C4 0.7447(5) 0.9575(5) 0.2053(5) 1.0 Uiso 0.0362(5) 2
C C3 0.6421(5) 0.8718(5) 0.1431(5) 1.0 Uiso 0.0362(5) 2
C C2 0.6602(6) 0.7441(5) 0.0393(5) 1.0 Uiso 0.0362(5) 2
C C7 0.8054(5) 0.5712(4) -0.1301(4) 1.0 Uiso 0.0362(5) 2
C C9 0.9788(5) 1.0073(5) 0.2578(4) 1.0 Uiso 0.0362(5) 2
C C8 0.5097(4) 0.9142(5) 0.1830(4) 1.0 Uiso 0.0362(5) 2
O O1 0.9106(5) 0.5374(6) -0.1779(6) 1.0 Uiso 0.0362(5) 2
O O2 0.7029(5) 0.4973(6) -0.1771(4) 1.0 Uiso 0.0362(5) 2
O O5 0.9649(6) 1.1121(5) 0.3758(5) 1.0 Uiso 0.0362(5) 2
O O6 1.0891(6) 0.9590(6) 0.2042(5) 1.0 Uiso 0.0362(5) 2
O O3 0.4242(5) 0.8408(5) 0.1751(6) 1.0 Uiso 0.0362(5) 2
O O4 0.5007(6) 1.0392(5) 0.25540(35) 1.0 Uiso 0.0362(5) 2
H H6 0.7203(12) 0.4171(6) -0.2507(5) 1.0 Uiso 0.0364(6) 2
H H3 0.9688(6) 0.7606(10) 0.0326(8) 1.0 Uiso 0.0364(6) 2
H H5 1.1539(8) 1.0142(12) 0.2667(7) 1.0 Uiso 0.0364(6) 2
H H2 0.7305(10) 1.0446(5) 0.2767(7) 1.0 Uiso 0.0364(6) 2
H H4 0.4237(7) 1.0612(12) 0.2970(6) 1.0 Uiso 0.0364(6) 2
H H1 0.5902(8) 0.6853(8) -0.0035(7) 1.0 Uiso 0.0364(6) 2
C C10 0.7217(5) 0.7694(4) 0.5447(5) 1.0 Uiso 0.0362(5) 2
C C11 0.6117(5) 0.6896(5) 0.4796(5) 1.0 Uiso 0.0362(5) 2
C C12 0.6229(5) 0.5634(5) 0.3770(5) 1.0 Uiso 0.0362(5) 2
C C13 0.7424(6) 0.5087(4) 0.3325(5) 1.0 Uiso 0.0362(5) 2
C C14 0.8460(5) 0.5879(5) 0.3957(5) 1.0 Uiso 0.0362(5) 2
C C15 0.7547(7) 0.3685(5) 0.2185(6) 1.0 Uiso 0.0362(5) 2
N N1 0.8351(5) 0.7147(5) 0.4992(5) 1.0 Uiso 0.0362(5) 2
O O7 0.7234(6) 0.8888(4) 0.6419(5) 1.0 Uiso 0.0362(5) 2
H H7 0.5314(7) 0.7270(10) 0.5102(7) 1.0 Uiso 0.0364(6) 2
H H8 0.5478(8) 0.5113(9) 0.3349(6) 1.0 Uiso 0.0364(6) 2
H H9 0.9311(6) 0.5617(10) 0.3745(7) 1.0 Uiso 0.0364(6) 2
H H10 0.9065(7) 0.7670(9) 0.5415(6) 1.0 Uiso 0.0364(6) 2
H H11 0.761(7) 0.3178(15) 0.3116(26) 1.0 Uiso 0.0364(6) 2
H H12 0.831(4) 0.3562(21) 0.151(9) 1.0 Uiso 0.0364(6) 2
H H13 0.679(4) 0.3411(14) 0.119(7) 1.0 Uiso 0.0364(6) 2
O O8 0.7444(7) 0.2502(9) -0.3629(12) 1.0 Uiso 0.0362(5) 2
H H14 0.7096(21) 0.218(8) -0.272(7) 1.0 Uiso 0.0364(6) 2
H H15 0.8244(18) 0.216(5) -0.3979(28) 1.0 Uiso 0.0364(6) 2

loop_
_atom_type_symbol
_atom_type_number_in_cell
_atom_type_scat_dispersion_real
_atom_type_scat_dispersion_imag
_atom_type_scat_Cromer_Mann_a1
_atom_type_scat_Cromer_Mann_a2
_atom_type_scat_Cromer_Mann_a3
_atom_type_scat_Cromer_Mann_a4
_atom_type_scat_Cromer_Mann_b1
_atom_type_scat_Cromer_Mann_b2
_atom_type_scat_Cromer_Mann_b3
_atom_type_scat_Cromer_Mann_b4
_atom_type_scat_Cromer_Mann_c
_atom_type_scat_source
C 30.0 0.000 0.000 2.31000 20.8439 1.02000 10.2075 1.58860 0.56870 0.86500 51.6512 0.21560 International_Tables_Vol_C
O 16.0 0.000 0.000 3.04850 13.2771 2.28680 5.70110 1.54630 0.32390 0.86700 32.9089 0.25080 International_Tables_Vol_C
H 30.0 0.000 0.000 0.49300 10.5109 0.32291 26.1257 0.14019 3.14236 0.04081 57.7997 0.00304 International_Tables_Vol_C
N 2.0 0.000 0.000 12.2126 0.00570 3.13220 9.89330 2.01250 28.9975 1.16630 0.58260 -11.529 International_Tables_Vol_C

loop_
_geom_angle_atom_site_label_1
_geom_angle_atom_site_label_2
_geom_angle_atom_site_label_3
_geom_angle
_geom_angle_site_symmetry_1
_geom_angle_site_symmetry_3
_geom_angle_publ_flag
C6 C1 C2 121.07(33) 1_555 1_555 n
C6 C1 C7 117.84(34) 1_555 1_555 n
C2 C1 C7 120.78(34) 1_555 1_555 n
C1 C6 C5 120.47(34) 1_555 1_555 n
C1 C6 H3 120.1(5) 1_555 1_555 n
C5 C6 H3 119.5(5) 1_555 1_555 n
C6 C5 C4 118.34(34) 1_555 1_555 n
C6 C5 C9 121.5(4) 1_555 1_555 n
C4 C5 C9 119.8(4) 1_555 1_555 n
C5 C4 C3 121.03(35) 1_555 1_555 n
C5 C4 H2 119.7(5) 1_555 1_555 n
C3 C4 H2 119.3(5) 1_555 1_555 n
C4 C3 C2 120.49(34) 1_555 1_555 n
C4 C3 C8 121.3(4) 1_555 1_555 n
C2 C3 C8 118.15(35) 1_555 1_555 n
C1 C2 C3 118.60(33) 1_555 1_555 n
C1 C2 H1 120.8(5) 1_555 1_555 n
C3 C2 H1 120.6(5) 1_555 1_555 n
C1 C7 O1 121.6(4) 1_555 1_555 n
C1 C7 O2 113.1(4) 1_555 1_555 n
O1 C7 O2 125.3(4) 1_555 1_555 n
C5 C9 O5 121.2(4) 1_555 1_555 n
C5 C9 O6 113.7(4) 1_555 1_555 n
O5 C9 O6 125.1(4) 1_555 1_555 n
C3 C8 O3 123.4(4) 1_555 1_555 n
C3 C8 O4 112.8(4) 1_555 1_555 n
O3 C8 O4 123.1(4) 1_555 1_555 n
C7 O2 H6 111.0(7) 1_555 1_555 n
C9 O6 H5 111.0(7) 1_555 1_555 n
C8 O4 H4 110.7(7) 1_555 1_555 n
O6 H5 O7 174.2(6) 1_555 -1_776 n
C11 C10 N1 117.21(34) 1_555 1_555 n
C11 C10 O7 125.7(4) 1_555 1_555 n
N1 C10 O7 117.1(4) 1_555 1_555 n
C10 C11 C12 120.0(4) 1_555 1_555 n
C10 C11 H7 118.0(5) 1_555 1_555 n
C12 C11 H7 122.0(5) 1_555 1_555 n
C11 C12 C13 121.7(4) 1_555 1_555 n
C11 C12 H8 118.7(5) 1_555 1_555 n
C13 C12 H8 119.7(5) 1_555 1_555 n
C12 C13 C14 116.98(34) 1_555 1_555 n
C12 C13 C15 121.7(4) 1_555 1_555 n
C14 C13 C15 121.4(4) 1_555 1_555 n
C13 C14 N1 121.5(4) 1_555 1_555 n
C13 C14 H9 124.4(5) 1_555 1_555 n
N1 C14 H9 114.1(5) 1_555 1_555 n
C13 C15 H11 109.4(8) 1_555 1_555 n
C13 C15 H12 109.5(16) 1_555 1_555 n
C13 C15 H13 109.2(16) 1_555 1_555 n
H11 C15 H12 109.8(12) 1_555 1_555 n
H11 C15 H13 109.7(14) 1_555 1_555 n
H12 C15 H13 109.2(6) 1_555 1_555 n
C10 N1 C14 122.7(4) 1_555 1_555 n
C10 N1 H10 117.0(5) 1_555 1_555 n
C14 N1 H10 120.4(5) 1_555 1_555 n
H5 O7 C10 128.9(7) -1_776 1_555 n
H14 O8 H15 115.5(31) 1_555 1_555 n

loop_
_geom_bond_atom_site_label_1
_geom_bond_atom_site_label_2
_geom_bond_distance
_geom_bond_site_symmetry_2
_geom_bond_publ_flag
C1 C6 1.3898(21) 1_555 n
C1 C2 1.3869(21) 1_555 n
C1 C7 1.4939(21) 1_555 n
C1 H3 2.039(6) 1_555 n
C1 H1 2.043(6) 1_555 n
C6 C1 1.3898(21) 1_555 n
C6 C5 1.3891(21) 1_555 n
C6 H3 0.9500(11) 1_555 n
C5 C6 1.3891(21) 1_555 n
C5 C4 1.3921(21) 1_555 n
C5 C9 1.4958(21) 1_555 n
C5 H3 2.032(6) 1_555 n
C5 H2 2.037(5) 1_555 n
C4 C5 1.3921(21) 1_555 n
C4 C3 1.3892(21) 1_555 n
C4 H2 0.9500(11) 1_555 n
C3 C4 1.3892(21) 1_555 n
C3 C2 1.3857(21) 1_555 n
C3 C8 1.4917(21) 1_555 n
C3 H2 2.031(5) 1_555 n
C3 H1 2.041(5) 1_555 n
C2 C1 1.3869(21) 1_555 n
C2 C3 1.3857(21) 1_555 n
C2 H1 0.9499(11) 1_555 n
C7 C1 1.4939(21) 1_555 n
C7 O1 1.2156(21) 1_555 n
C7 O2 1.3152(21) 1_555 n
C7 H6 1.840(7) 1_555 n
C9 C5 1.4958(21) 1_555 n
C9 O5 1.2132(21) 1_555 n
C9 O6 1.3159(21) 1_555 n
C9 H5 1.842(7) 1_555 n
C8 C3 1.4917(21) 1_555 n
C8 O3 1.2115(21) 1_555 n
C8 O4 1.3115(21) 1_555 n
C8 H4 1.835(7) 1_555 n
O1 C7 1.2156(21) 1_555 n
O2 C7 1.3152(21) 1_555 n
O2 H6 0.8999(11) 1_555 n
O5 C9 1.2132(21) 1_555 n
O5 H10 1.833(7) -1_776 n
O6 C9 1.3159(21) 1_555 n
O6 H5 0.8999(11) 1_555 n
O3 C8 1.2115(21) 1_555 n
O3 H14 1.8626(22) -1_665 n
O4 C8 1.3115(21) 1_555 n
O4 H4 0.9001(11) 1_555 n
H6 C7 1.840(7) 1_555 n
H6 O2 0.8999(11) 1_555 n
H6 O8 1.780(10) 1_555 n
H3 C1 2.039(6) 1_555 n
H3 C6 0.9500(11) 1_555 n
H3 C5 2.032(6) 1_555 n
H5 C9 1.842(7) 1_555 n
H5 O6 0.8999(11) 1_555 n
H5 O7 1.632(8) -1_776 n
H2 C5 2.037(5) 1_555 n
H2 C4 0.9500(11) 1_555 n
H2 C3 2.031(5) 1_555 n
H4 C8 1.835(7) 1_555 n
H4 O4 0.9001(11) 1_555 n
H4 O7 1.695(8) -1_676 n
H1 C1 2.043(6) 1_555 n
H1 C3 2.041(5) 1_555 n
H1 C2 0.9499(11) 1_555 n
C10 C11 1.4126(21) 1_555 n
C10 N1 1.3530(21) 1_555 n
C10 O7 1.2764(21) 1_555 n
C10 H7 2.039(6) 1_555 n
C10 H10 1.951(6) 1_555 n
C11 C10 1.4126(21) 1_555 n
C11 C12 1.3587(21) 1_555 n
C11 H7 0.9500(11) 1_555 n
C11 H8 1.997(6) 1_555 n
C12 C11 1.3587(21) 1_555 n
C12 C13 1.4097(21) 1_555 n
C12 H7 2.029(5) 1_555 n
C12 H8 0.9501(11) 1_555 n
C13 C12 1.4097(21) 1_555 n
C13 C14 1.3551(21) 1_555 n
C13 C15 1.5095(21) 1_555 n
C13 H8 2.053(6) 1_555 n
C13 H9 2.048(5) 1_555 n
C13 H11 2.055(10) 1_555 n
C13 H12 2.056(19) 1_555 n
C13 H13 2.052(20) 1_555 n
C14 C13 1.3551(21) 1_555 n
C14 N1 1.3662(21) 1_555 n
C14 H9 0.9500(11) 1_555 n
C14 H10 1.996(5) 1_555 n
C15 C13 1.5095(21) 1_555 n
C15 H11 0.9804(11) 1_555 n
C15 H12 0.9801(11) 1_555 n
C15 H13 0.9801(11) 1_555 n
N1 C10 1.3530(21) 1_555 n
N1 C14 1.3662(21) 1_555 n
N1 H9 1.957(6) 1_555 n
N1 H10 0.9201(11) 1_555 n
O7 H5 1.632(8) -1_776 n
O7 H4 1.695(8) -1_676 n
O7 C10 1.2764(21) 1_555 n
H7 C10 2.039(6) 1_555 n
H7 C11 0.9500(11) 1_555 n
H7 C12 2.029(5) 1_555 n
H8 C11 1.997(6) 1_555 n
H8 C12 0.9501(11) 1_555 n
H8 C13 2.053(6) 1_555 n
H9 C13 2.048(5) 1_555 n
H9 C14 0.9500(11) 1_555 n
H9 N1 1.957(6) 1_555 n
H10 O5 1.833(7) -1_776 n
H10 C10 1.951(6) 1_555 n
H10 C14 1.996(5) 1_555 n
H10 N1 0.9201(11) 1_555 n
H11 C13 2.055(10) 1_555 n
H11 C15 0.9804(11) 1_555 n
H11 H12 1.604(12) 1_555 n
H11 H13 1.603(14) 1_555 n
H12 C13 2.056(19) 1_555 n
H12 C15 0.9801(11) 1_555 n
H12 H11 1.604(12) 1_555 n
H12 H13 1.598(6) 1_555 n
H13 C13 2.052(20) 1_555 n
H13 C15 0.9801(11) 1_555 n
H13 H11 1.603(14) 1_555 n
H13 H12 1.598(6) 1_555 n
O8 H6 1.780(10) 1_555 n
O8 H14 0.9428(11) 1_555 n
O8 H15 0.9423(11) 1_555 n
H14 O3 1.8626(22) -1_665 n
H14 O8 0.9428(11) 1_555 n
H14 H15 1.594(28) 1_555 n
H15 O8 0.9423(11) 1_555 n
H15 H14 1.594(28) 1_555 n
